data_2212452
loop_
_publ_author_name
'Czapik, Agnieszka'
'Gdaniec, Maria'

_publ_section_title
;
 Quinoxalinium 2,6-dihydroxybenzoate
;
_journal_coeditor_code BH2084
_journal_issue 3
_journal_name_full 'Acta Crystallographica Section E'
_journal_page_first o1480
_journal_page_last o1482
_journal_paper_doi 10.1107/S1600536807008707
_journal_volume 63
_journal_year 2007
_chemical_formula_iupac 'C8 H7 N2 +, C7 H5 O4 -'
_chemical_formula_moiety 'C8 H7 N2 +, C7 H5 O4 -'
_chemical_formula_sum 'C15 H12 N2 O4'
_chemical_formula_weight 284.27
_chemical_melting_point 393
_chemical_name_systematic
;
quinoxalinium 2,6-dihydroxybenzoate
;
_space_group_IT_number 15
_symmetry_cell_setting monoclinic
_symmetry_space_group_name_Hall '-C 2yc'
_symmetry_space_group_name_H-M 'C 1 2/c 1'
_atom_sites_solution_hydrogens difmap
_atom_sites_solution_primary direct
_atom_sites_solution_secondary difmap
_audit_creation_method SHELXL-97
_cell_angle_alpha 90.00
_cell_angle_beta 102.872(3)
_cell_angle_gamma 90.00
_cell_formula_units_Z 8
_cell_length_a 12.0557(5)
_cell_length_b 9.0755(4)
_cell_length_c 24.7931(10)
_cell_measurement_reflns_used 7496
_cell_measurement_temperature 294(2)
_cell_measurement_theta_max 29.48
_cell_measurement_theta_min 2.52
_cell_volume 2644.48(19)
_computing_cell_refinement 'CrysAlis CCD'
_computing_data_collection 'CrysAlis CCD (Oxford Diffraction, 2006)'
_computing_data_reduction 'CrysAlis RED (Oxford Diffraction, 2006)'
_computing_molecular_graphics
;
Stereochemical Workstation Operation Manual (Siemens, 1989)
and MERCURY (Macrae <i>et al.</i>,  2006)
;
_computing_publication_material SHELXL97
_computing_structure_refinement 'SHELXL97 (Sheldrick, 1997)'
_computing_structure_solution 'SHELXS97 (Sheldrick, 1997)'
_diffrn_ambient_temperature 294(2)
_diffrn_measured_fraction_theta_full 0.995
_diffrn_measured_fraction_theta_max 0.995
_diffrn_measurement_device_type 'Kuma KM-4-CCD \k geometry'
_diffrn_measurement_method \w
_diffrn_radiation_monochromator graphite
_diffrn_radiation_source 'fine-focus sealed tube'
_diffrn_radiation_type MoK\a
_diffrn_radiation_wavelength 0.71073
_diffrn_reflns_av_R_equivalents 0.0203
_diffrn_reflns_av_sigmaI/netI 0.0112
_diffrn_reflns_limit_h_max 13
_diffrn_reflns_limit_h_min -15
_diffrn_reflns_limit_k_max 11
_diffrn_reflns_limit_k_min -11
_diffrn_reflns_limit_l_max 30
_diffrn_reflns_limit_l_min -30
_diffrn_reflns_number 14871
_diffrn_reflns_theta_full 26.37
_diffrn_reflns_theta_max 26.37
_diffrn_reflns_theta_min 4.10
_diffrn_standards_decay_% 0
_diffrn_standards_interval_count 0
_diffrn_standards_interval_time 0
_diffrn_standards_number 0
_exptl_absorpt_coefficient_mu 0.106
_exptl_absorpt_correction_type none
_exptl_crystal_colour light-brown
_exptl_crystal_density_diffrn 1.428
_exptl_crystal_density_method 'not measured'
_exptl_crystal_description plate
_exptl_crystal_F_000 1184
_exptl_crystal_size_max 0.6
_exptl_crystal_size_mid 0.6
_exptl_crystal_size_min 0.2
_refine_diff_density_max 0.151
_refine_diff_density_min -0.150
_refine_ls_extinction_coef 0.0019(5)
_refine_ls_extinction_expression Fc^*^=kFc[1+0.001xFc^2^\l^3^/sin(2\q)]^-1/4^
_refine_ls_extinction_method SHELXL97
_refine_ls_goodness_of_fit_ref 1.089
_refine_ls_hydrogen_treatment mixed
_refine_ls_matrix_type full
_refine_ls_number_parameters 203
_refine_ls_number_reflns 2701
_refine_ls_number_restraints 0
_refine_ls_restrained_S_all 1.089
_refine_ls_R_factor_all 0.0618
_refine_ls_R_factor_gt 0.0408
_refine_ls_shift/su_max 0.000
_refine_ls_shift/su_mean 0.000
_refine_ls_structure_factor_coef Fsqd
_refine_ls_weighting_details 'calc w=1/[\s^2^(Fo^2^)+(0.0514P)^2^+1.2986P] where P=(Fo^2^+2Fc^2^)/3'
_refine_ls_weighting_scheme calc
_refine_ls_wR_factor_gt 0.1057
_refine_ls_wR_factor_ref 0.1268
_reflns_number_gt 1935
_reflns_number_total 2701
_reflns_threshold_expression I>2\s(I)
_cod_data_source_file bh2084.cif
_cod_data_source_block I
_cod_original_sg_symbol_H-M 'C 2/c'
_cod_database_code 2212452
_cod_database_fobs_code 2212452

loop_
_symmetry_equiv_pos_as_xyz
'x, y, z'
'-x, y, -z+1/2'
'x+1/2, y+1/2, z'
'-x+1/2, y+1/2, -z+1/2'
'-x, -y, -z'
'x, -y, z-1/2'
'-x+1/2, -y+1/2, -z'
'x+1/2, -y+1/2, z-1/2'

loop_
_atom_site_type_symbol
_atom_site_label
_atom_site_fract_x
_atom_site_fract_y
_atom_site_fract_z
_atom_site_U_iso_or_equiv
_atom_site_adp_type
_atom_site_calc_flag
_atom_site_refinement_flags
_atom_site_occupancy
N N1 0.71111(12) 0.07788(17) 0.42705(5) 0.0571(4) Uani d . 1
H H1N 0.6643(19) 0.120(2) 0.4556(10) 0.103(7) Uiso d . 1
C C2 0.77627(16) -0.0371(2) 0.43929(7) 0.0678(5) Uani d . 1
H H2 0.7844 -0.0821 0.4737 0.081 Uiso calc R 1
C C3 0.83458(17) -0.0936(2) 0.40046(8) 0.0718(5) Uani d . 1
H H3 0.8818 -0.1748 0.4103 0.086 Uiso calc R 1
N N4 0.82508(13) -0.03669(18) 0.35128(6) 0.0680(4) Uani d . 1
C C5 0.73804(19) 0.1463(2) 0.28515(8) 0.0745(6) Uani d . 1
H H5 0.7744 0.1071 0.2590 0.089 Uiso calc R 1
C C6 0.6691(2) 0.2637(3) 0.27217(8) 0.0862(7) Uani d . 1
H H6 0.6572 0.3038 0.2368 0.103 Uiso calc R 1
C C7 0.6150(2) 0.3265(2) 0.31119(8) 0.0810(6) Uani d . 1
H H7 0.5697 0.4095 0.3017 0.097 Uiso calc R 1
C C8 0.62814(17) 0.2674(2) 0.36280(7) 0.0660(5) Uani d . 1
H H8 0.5913 0.3085 0.3884 0.079 Uiso calc R 1
C C9 0.69763(13) 0.14428(19) 0.37646(6) 0.0523(4) Uani d . 1
C C10 0.75528(14) 0.0825(2) 0.33807(6) 0.0570(4) Uani d . 1
C C1A 0.55856(12) 0.14053(18) 0.58511(6) 0.0484(4) Uani d . 1
C C2A 0.48711(14) 0.2638(2) 0.57994(6) 0.0565(4) Uani d . 1
C C3A 0.43115(15) 0.2989(2) 0.62148(8) 0.0674(5) Uani d . 1
H H3A 0.3826 0.3797 0.6177 0.081 Uiso calc R 1
C C4A 0.44808(16) 0.2131(2) 0.66825(7) 0.0695(5) Uani d . 1
H H4A 0.4105 0.2371 0.6960 0.083 Uiso calc R 1
C C5A 0.51872(17) 0.0936(2) 0.67513(7) 0.0685(5) Uani d . 1
H H5A 0.5294 0.0375 0.7073 0.082 Uiso calc R 1
C C6A 0.57425(15) 0.05657(19) 0.63378(7) 0.0573(4) Uani d . 1
C C7A 0.61814(14) 0.0978(2) 0.54123(6) 0.0570(4) Uani d . 1
O O1A 0.60323(11) 0.17983(16) 0.49778(5) 0.0729(4) Uani d . 1
O O2A 0.68085(12) -0.01277(16) 0.54706(5) 0.0790(4) Uani d . 1
O O3A 0.47071(13) 0.35293(18) 0.53483(6) 0.0859(5) Uani d . 1
H H3OA 0.519(2) 0.306(3) 0.5106(12) 0.130(9) Uiso d . 1
O O4A 0.64385(14) -0.06200(16) 0.64183(6) 0.0878(5) Uani d . 1
H H4OA 0.665(2) -0.068(3) 0.6071(11) 0.110(8) Uiso d . 1

loop_
_atom_site_aniso_label
_atom_site_aniso_U_11
_atom_site_aniso_U_22
_atom_site_aniso_U_33
_atom_site_aniso_U_12
_atom_site_aniso_U_13
_atom_site_aniso_U_23
N1 0.0566(8) 0.0770(10) 0.0416(7) 0.0018(7) 0.0194(6) -0.0083(6)
C2 0.0699(11) 0.0873(13) 0.0488(9) 0.0108(10) 0.0187(8) -0.0011(9)
C3 0.0724(12) 0.0804(13) 0.0669(11) 0.0101(10) 0.0244(9) -0.0095(10)
N4 0.0715(10) 0.0795(11) 0.0611(9) -0.0059(8) 0.0320(7) -0.0196(8)
C5 0.0953(14) 0.0864(14) 0.0523(10) -0.0207(12) 0.0387(10) -0.0115(9)
C6 0.1216(19) 0.0879(15) 0.0545(11) -0.0133(14) 0.0308(11) 0.0078(10)
C7 0.1029(16) 0.0754(13) 0.0664(12) 0.0025(12) 0.0226(11) 0.0048(10)
C8 0.0744(12) 0.0722(12) 0.0548(10) 0.0002(9) 0.0216(8) -0.0071(8)
C9 0.0546(9) 0.0645(10) 0.0414(8) -0.0100(8) 0.0180(6) -0.0102(7)
C10 0.0613(10) 0.0677(11) 0.0476(8) -0.0150(8) 0.0241(7) -0.0153(7)
C1A 0.0449(8) 0.0617(9) 0.0415(7) -0.0032(7) 0.0156(6) -0.0096(7)
C2A 0.0503(9) 0.0730(11) 0.0477(8) 0.0036(8) 0.0142(7) -0.0035(8)
C3A 0.0606(11) 0.0783(12) 0.0686(11) 0.0090(9) 0.0255(9) -0.0125(9)
C4A 0.0699(12) 0.0891(14) 0.0596(10) -0.0075(10) 0.0364(9) -0.0195(9)
C5A 0.0845(13) 0.0776(12) 0.0526(9) -0.0052(10) 0.0345(9) -0.0015(8)
C6A 0.0641(10) 0.0591(10) 0.0536(9) -0.0018(8) 0.0239(8) -0.0040(7)
C7A 0.0537(9) 0.0753(11) 0.0453(8) 0.0008(8) 0.0182(7) -0.0088(8)
O1A 0.0793(9) 0.0999(10) 0.0468(6) 0.0164(8) 0.0295(6) 0.0029(6)
O2A 0.0892(9) 0.0921(10) 0.0655(8) 0.0278(8) 0.0383(7) -0.0028(7)
O3A 0.0899(10) 0.1070(12) 0.0650(8) 0.0384(9) 0.0265(7) 0.0197(8)
O4A 0.1202(12) 0.0783(10) 0.0767(9) 0.0294(9) 0.0472(9) 0.0170(7)

loop_
_atom_type_symbol
_atom_type_description
_atom_type_scat_dispersion_real
_atom_type_scat_dispersion_imag
_atom_type_scat_source
C C 0.0033 0.0016 'International Tables Vol C Tables 4.2.6.8 and 6.1.1.4'
H H 0.0000 0.0000 'International Tables Vol C Tables 4.2.6.8 and 6.1.1.4'
N N 0.0061 0.0033 'International Tables Vol C Tables 4.2.6.8 and 6.1.1.4'
O O 0.0106 0.0060 'International Tables Vol C Tables 4.2.6.8 and 6.1.1.4'

loop_
_geom_angle_atom_site_label_1
_geom_angle_atom_site_label_2
_geom_angle_atom_site_label_3
_geom_angle
_geom_angle_publ_flag
C2 N1 C9 120.62(14) y
C2 N1 H1N 120.9(12) ?
C9 N1 H1N 118.5(12) ?
N1 C2 C3 119.99(17) ?
N1 C2 H2 120.0 ?
C3 C2 H2 120.0 ?
N4 C3 C2 122.75(19) ?
N4 C3 H3 118.6 ?
C2 C3 H3 118.6 ?
C3 N4 C10 117.30(14) y
C6 C5 C10 120.27(17) ?
C6 C5 H5 119.9 ?
C10 C5 H5 119.9 ?
C5 C6 C7 120.94(19) ?
C5 C6 H6 119.5 ?
C7 C6 H6 119.5 ?
C8 C7 C6 120.9(2) ?
C8 C7 H7 119.6 ?
C6 C7 H7 119.6 ?
C7 C8 C9 118.79(17) ?
C7 C8 H8 120.6 ?
C9 C8 H8 120.6 ?
N1 C9 C8 121.24(14) ?
N1 C9 C10 117.82(16) ?
C8 C9 C10 120.94(15) ?
N4 C10 C5 120.34(15) ?
N4 C10 C9 121.49(15) ?
C5 C10 C9 118.16(18) ?
C2A C1A C6A 118.34(13) ?
C2A C1A C7A 122.04(15) ?
C6A C1A C7A 119.62(15) ?
O3A C2A C3A 117.91(16) ?
O3A C2A C1A 121.66(14) ?
C3A C2A C1A 120.43(16) ?
C4A C3A C2A 119.39(17) ?
C4A C3A H3A 120.3 ?
C2A C3A H3A 120.3 ?
C5A C4A C3A 121.78(15) ?
C5A C4A H4A 119.1 ?
C3A C4A H4A 119.1 ?
C4A C5A C6A 119.39(17) ?
C4A C5A H5A 120.3 ?
C6A C5A H5A 120.3 ?
O4A C6A C5A 118.05(16) ?
O4A C6A C1A 121.30(14) ?
C5A C6A C1A 120.66(16) ?
O2A C7A O1A 122.04(14) ?
O2A C7A C1A 120.43(15) ?
O1A C7A C1A 117.53(16) ?
C2A O3A H3OA 103.8(16) ?
C6A O4A H4OA 101.1(15) ?

loop_
_geom_bond_atom_site_label_1
_geom_bond_atom_site_label_2
_geom_bond_distance
_geom_bond_publ_flag
N1 C2 1.301(2) y
N1 C9 1.368(2) y
N1 H1N 1.07(2) ?
C2 C3 1.409(2) ?
C2 H2 0.9300 ?
C3 N4 1.305(2) y
C3 H3 0.9300 ?
N4 C10 1.364(2) y
C5 C6 1.346(3) ?
C5 C10 1.407(2) ?
C5 H5 0.9300 ?
C6 C7 1.402(3) ?
C6 H6 0.9300 ?
C7 C8 1.364(3) ?
C7 H7 0.9300 ?
C8 C9 1.392(2) ?
C8 H8 0.9300 ?
C9 C10 1.414(2) ?
C1A C2A 1.400(2) ?
C1A C6A 1.404(2) ?
C1A C7A 1.483(2) ?
C2A O3A 1.359(2) ?
C2A C3A 1.388(2) ?
C3A C4A 1.374(3) ?
C3A H3A 0.9300 ?
C4A C5A 1.366(3) ?
C4A H4A 0.9300 ?
C5A C6A 1.385(2) ?
C5A H5A 0.9300 ?
C6A O4A 1.352(2) ?
C7A O2A 1.245(2) y
C7A O1A 1.289(2) y
O3A H3OA 1.02(3) ?
O4A H4OA 0.95(3) ?

loop_
_geom_hbond_atom_site_label_D
_geom_hbond_atom_site_label_H
_geom_hbond_atom_site_label_A
_geom_hbond_site_symmetry_A
_geom_hbond_distance_DH
_geom_hbond_distance_HA
_geom_hbond_distance_DA
_geom_hbond_angle_DHA
O4A H4OA O2A . 0.95(3) 1.62(3) 2.5273(18) 157(2)
O3A H3OA O1A . 1.02(3) 1.61(3) 2.5531(18) 152(3)
N1 H1N O1A . 1.07(2) 1.51(2) 2.5765(17) 177(2)
N1 H1N O2A . 1.07(2) 2.54(2) 3.1852(18) 118.3(15)
C6 H6 N4 4_655 0.93 2.67 3.571(2) 164
C2 H2 O2A . 0.93 2.51 3.143(2) 126
C2 H2 O3A 3_545 0.93 2.49 3.103(2) 124

loop_
_geom_torsion_atom_site_label_1
_geom_torsion_atom_site_label_2
_geom_torsion_atom_site_label_3
_geom_torsion_atom_site_label_4
_geom_torsion
C2A C1A C7A O2A -179.77(16)

loop_
_cod_related_entry_id
_cod_related_entry_database
_cod_related_entry_code
1 ChemSpider 21125283
